data_7023970
loop_
_publ_author_name
'Xu, Ling'
'Wang, Yu-Chen'
'Zhang, Wen-Xiong'
'Xi, Zhenfeng'

_publ_section_title
;
 Half-sandwich bis(propiolamidinate) rare-earth metal complexes:
 synthesis, structure and dissociation of the cyclopentadienyl ligand via
 competition with an amidinate.
;
_journal_issue 47
_journal_name_full 'Dalton transactions (Cambridge, England : 2003)'
_journal_page_first 16466
_journal_page_last 16469
_journal_paper_doi 10.1039/c3dt52179f
_journal_volume 42
_journal_year 2013
_chemical_formula_moiety 'C58 H59 N4 O Si Y'
_chemical_formula_sum 'C58 H59 N4 O Si Y'
_chemical_formula_weight 945.09
_chemical_name_systematic
;
 ?
;
_space_group_crystal_system monoclinic
_space_group_IT_number 14
_space_group_name_Hall '-P 2ybc'
_space_group_name_H-M_alt 'P 1 21/c 1'
_symmetry_space_group_name_Hall '-P 2ybc'
_symmetry_space_group_name_H-M 'P 1 21/c 1'
_atom_sites_solution_hydrogens geom
_atom_sites_solution_primary direct
_audit_creation_date 2013-07-08
_audit_creation_method
;
  Olex2 1.2
  (compiled Apr 23 2013 17:54:37, GUI svn.r4466)
;
_cell_angle_alpha 90
_cell_angle_beta 106.481(9)
_cell_angle_gamma 90
_cell_formula_units_Z 4
_cell_length_a 13.1931(9)
_cell_length_b 19.6695(15)
_cell_length_c 20.343(2)
_cell_measurement_reflns_used 2343
_cell_measurement_temperature 180.00(10)
_cell_measurement_theta_max 22.0270
_cell_measurement_theta_min 3.4490
_cell_volume 5062.1(8)
_computing_cell_refinement
;
CrysAlisPro, Agilent Technologies,
Version 1.171.36.28 (release 01-02-2013 CrysAlis171 .NET)
(compiled Feb  1 2013,16:14:44)
;
_computing_data_collection
;
CrysAlisPro, Agilent Technologies,
Version 1.171.36.28 (release 01-02-2013 CrysAlis171 .NET)
(compiled Feb  1 2013,16:14:44)
;
_computing_data_reduction
;
CrysAlisPro, Agilent Technologies,
Version 1.171.36.28 (release 01-02-2013 CrysAlis171 .NET)
(compiled Feb  1 2013,16:14:44)
;
_computing_molecular_graphics
;
O. V. Dolomanov, L. J. Bourhis, R. J. Gildea, J. A. K. Howard and H. Puschmann,
OLEX2: a complete structure solution, refinement and analysis program.
J. Appl. Cryst. (2009). 42, 339-341.
;
_computing_publication_material
;
O. V. Dolomanov, L. J. Bourhis, R. J. Gildea, J. A. K. Howard and H. Puschmann,
OLEX2: a complete structure solution, refinement and analysis program.
J. Appl. Cryst. (2009). 42, 339-341.
;
_computing_structure_refinement
;
SHELXL, G.M. Sheldrick, Acta Cryst.
(2008). A64, 112-122
;
_computing_structure_solution
;
SHELXS, G.M. Sheldrick, Acta Cryst.
(2008). A64, 112-122
;
_diffrn_ambient_temperature 180.00(10)
_diffrn_detector_area_resol_mean 10.3914
_diffrn_measured_fraction_theta_full 0.9939
_diffrn_measured_fraction_theta_max 0.8315
_diffrn_measurement_details
;
  1 omega  -49.00   21.00   1.0000   20.0000
omega____ theta____ kappa____ phi______ frames
    -       11.4055  -38.0000  -90.0000 70

  2 omega  -80.00   13.00   1.0000   20.0000
omega____ theta____ kappa____ phi______ frames
    -      -12.1867  -57.0000  150.0000 93
;
_diffrn_measurement_device_type 'SuperNova, Dual, Cu at zero, Atlas'
_diffrn_measurement_method '\w scans'
_diffrn_orient_matrix_UB_11 0.0093004000
_diffrn_orient_matrix_UB_12 -0.0343542000
_diffrn_orient_matrix_UB_13 -0.0071979000
_diffrn_orient_matrix_UB_21 -0.0059046000
_diffrn_orient_matrix_UB_22 -0.0099049000
_diffrn_orient_matrix_UB_23 0.0322627000
_diffrn_orient_matrix_UB_31 -0.0549244000
_diffrn_orient_matrix_UB_32 -0.0047384000
_diffrn_orient_matrix_UB_33 -0.0151945000
_diffrn_radiation_monochromator mirror
_diffrn_radiation_type 'Mo K\a'
_diffrn_radiation_wavelength 0.7107
_diffrn_reflns_av_R_equivalents 0.0715
_diffrn_reflns_av_unetI/netI 0.1421
_diffrn_reflns_Laue_measured_fraction_full 0.996
_diffrn_reflns_Laue_measured_fraction_max 0.996
_diffrn_reflns_limit_h_max 16
_diffrn_reflns_limit_h_min -13
_diffrn_reflns_limit_k_max 19
_diffrn_reflns_limit_k_min -24
_diffrn_reflns_limit_l_max 18
_diffrn_reflns_limit_l_min -25
_diffrn_reflns_number 19286
_diffrn_reflns_point_group_measured_fraction_full 0.996
_diffrn_reflns_point_group_measured_fraction_max 0.996
_diffrn_reflns_theta_full 25.242
_diffrn_reflns_theta_max 26.022
_diffrn_reflns_theta_min 3.259
_diffrn_source 'SuperNova (Mo) X-ray Source'
_exptl_absorpt_coefficient_mu 1.219
_exptl_absorpt_correction_T_max 1.00000
_exptl_absorpt_correction_T_min 0.97845
_exptl_absorpt_correction_type multi-scan
_exptl_absorpt_process_details
;
CrysAlisPro, Agilent Technologies,
Version 1.171.36.28 (release 01-02-2013 CrysAlis171 .NET)
(compiled Feb  1 2013,16:14:44)
Empirical absorption correction using spherical harmonics,
 implemented in SCALE3 ABSPACK scaling algorithm.
;
_exptl_crystal_colour '? yellow'
_exptl_crystal_colour_primary yellow
_exptl_crystal_density_diffrn 1.240
_exptl_crystal_description block
_exptl_crystal_F_000 1984
_exptl_crystal_size_max 0.2
_exptl_crystal_size_mid 0.2
_exptl_crystal_size_min 0.2
_refine_diff_density_max 0.633
_refine_diff_density_min -0.717
_refine_diff_density_rms 0.077
_refine_ls_extinction_method none
_refine_ls_goodness_of_fit_ref 1.013
_refine_ls_hydrogen_treatment constr
_refine_ls_matrix_type full
_refine_ls_number_parameters 587
_refine_ls_number_reflns 9934
_refine_ls_number_restraints 0
_refine_ls_restrained_S_all 1.013
_refine_ls_R_factor_all 0.1444
_refine_ls_R_factor_gt 0.0640
_refine_ls_shift/su_max 0.000
_refine_ls_shift/su_mean 0.000
_refine_ls_structure_factor_coef Fsqd
_refine_ls_weighting_details 'w=1/[\s^2^(Fo^2^)+(0.0388P)^2^] where P=(Fo^2^+2Fc^2^)/3'
_refine_ls_weighting_scheme calc
_refine_ls_wR_factor_gt 0.1057
_refine_ls_wR_factor_ref 0.1344
_reflns_Friedel_coverage 0.000
_reflns_number_gt 5568
_reflns_number_total 9934
_reflns_threshold_expression 'I > 2\s(I)'
_cod_data_source_file c3dt52179f.txt
_cod_data_source_block 13jul08a
_cod_original_cell_volume 5062.2(8)
_cod_database_code 7023970
_chemical_oxdiff_formula 'C58 H30 N4 Y Si'
_reflns_odcompleteness_completeness 99.39
_reflns_odcompleteness_iscentric 1
_reflns_odcompleteness_theta 26.32
_olex2_refinement_description
;
1. Fixed Uiso
 At 1.2 times of:
  All C(H) groups, All C(H,H) groups
 At 1.5 times of:
  All C(H,H,H) groups
2. Uiso/Uaniso restraints and constraints
Uanis(C56) = Uanis(C57)
3.a Secondary CH2 refined with riding coordinates:
 C55(H55A,H55B), C56(H56A,H56B), C57(H57A,H57B), C58(H58A,H58B)
3.b Aromatic/amide H refined with riding coordinates:
 C17(H17), C18(H18), C19(H19), C20(H20), C21(H21), C23(H23), C24(H24),
 C25(H25), C26(H26), C27(H27), C29(H29), C30(H30), C31(H31), C32(H32), C33(H33),
  C38(H38), C39(H39), C40(H40), C41(H41), C42(H42), C44(H44), C45(H45),
 C46(H46), C47(H47), C48(H48), C50(H50), C51(H51), C52(H52), C53(H53), C54(H54)
3.c Idealised Me refined as rotating group:
 C6(H6A,H6B,H6C), C7(H7A,H7B,H7C), C8(H8A,H8B,H8C), C9(H9A,H9B,H9C), C10(H10A,
 H10B,H10C), C11(H11A,H11B,H11C), C12(H12A,H12B,H12C)
;
_shelx_space_group_comment
;
The symmetry employed for this shelxl refinement is uniquely defined
by the following loop, which should always be used as a source of
symmetry information in preference to the above space-group names.
They are only intended as comments.
;
_shelxl_version_number 2013-3

loop_
_space_group_symop_operation_xyz
'x, y, z'
'-x, y+1/2, -z+1/2'
'-x, -y, -z'
'x, -y-1/2, z-1/2'

loop_
_atom_site_label
_atom_site_type_symbol
_atom_site_fract_x
_atom_site_fract_y
_atom_site_fract_z
_atom_site_U_iso_or_equiv
_atom_site_adp_type
_atom_site_occupancy
_atom_site_site_symmetry_order
_atom_site_calc_flag
_atom_site_refinement_flags_posn
_atom_site_refinement_flags_adp
Y1 Y 0.28375(3) 0.70464(2) 0.27625(2) 0.02750(13) Uani 1 1 d . .
Si1 Si 0.06316(9) 0.65160(7) 0.09612(7) 0.0419(4) Uani 1 1 d . .
O1 O 0.3776(2) 0.77963(15) 0.22048(17) 0.0420(8) Uani 1 1 d . .
N1 N 0.1312(2) 0.77971(17) 0.25246(19) 0.0322(9) Uani 1 1 d . .
N2 N 0.1523(2) 0.70043(17) 0.33506(17) 0.0278(8) Uani 1 1 d . .
N3 N 0.4395(2) 0.68981(17) 0.37054(19) 0.0361(9) Uani 1 1 d . .
N4 N 0.3534(2) 0.78940(18) 0.36732(18) 0.0332(9) Uani 1 1 d . .
C1 C 0.1800(3) 0.6293(2) 0.1697(2) 0.0305(10) Uani 1 1 d . .
C2 C 0.2876(3) 0.6289(2) 0.1676(2) 0.0320(11) Uani 1 1 d . .
C3 C 0.3484(3) 0.5921(2) 0.2240(2) 0.0343(11) Uani 1 1 d . .
C4 C 0.2809(3) 0.5686(2) 0.2626(2) 0.0353(11) Uani 1 1 d . .
C5 C 0.1777(3) 0.5899(2) 0.2281(2) 0.0327(11) Uani 1 1 d . .
C6 C 0.0493(4) 0.5838(3) 0.0314(3) 0.089(2) Uani 1 1 d . .
H6A H 0.1115 0.5826 0.0158 0.134 Uiso 1 1 calc R U
H6B H -0.0114 0.5929 -0.0067 0.134 Uiso 1 1 calc R U
H6C H 0.0407 0.5408 0.0514 0.134 Uiso 1 1 calc R U
C7 C 0.0764(4) 0.7346(3) 0.0560(3) 0.0581(15) Uani 1 1 d . .
H7A H 0.0928 0.7693 0.0906 0.087 Uiso 1 1 calc R U
H7B H 0.0111 0.7455 0.0224 0.087 Uiso 1 1 calc R U
H7C H 0.1321 0.7319 0.0343 0.087 Uiso 1 1 calc R U
C8 C -0.0641(3) 0.6526(3) 0.1200(3) 0.075(2) Uani 1 1 d . .
H8A H -0.0858 0.6068 0.1249 0.113 Uiso 1 1 calc R U
H8B H -0.1175 0.6751 0.0847 0.113 Uiso 1 1 calc R U
H8C H -0.0540 0.6764 0.1626 0.113 Uiso 1 1 calc R U
C9 C 0.3292(3) 0.6534(2) 0.1100(3) 0.0465(13) Uani 1 1 d . .
H9A H 0.2804 0.6854 0.0823 0.070 Uiso 1 1 calc R U
H9B H 0.3373 0.6155 0.0822 0.070 Uiso 1 1 calc R U
H9C H 0.3965 0.6750 0.1287 0.070 Uiso 1 1 calc R U
C10 C 0.4636(3) 0.5736(3) 0.2370(3) 0.0550(15) Uani 1 1 d . .
H10A H 0.5030 0.6133 0.2317 0.083 Uiso 1 1 calc R U
H10B H 0.4705 0.5394 0.2049 0.083 Uiso 1 1 calc R U
H10C H 0.4907 0.5564 0.2828 0.083 Uiso 1 1 calc R U
C11 C 0.3122(4) 0.5215(2) 0.3236(3) 0.0541(14) Uani 1 1 d . .
H11A H 0.3866 0.5258 0.3455 0.081 Uiso 1 1 calc R U
H11B H 0.2963 0.4754 0.3086 0.081 Uiso 1 1 calc R U
H11C H 0.2735 0.5333 0.3554 0.081 Uiso 1 1 calc R U
C12 C 0.0809(3) 0.5685(2) 0.2487(3) 0.0496(14) Uani 1 1 d . .
H12A H 0.1023 0.5482 0.2934 0.074 Uiso 1 1 calc R U
H12B H 0.0412 0.5361 0.2162 0.074 Uiso 1 1 calc R U
H12C H 0.0377 0.6076 0.2495 0.074 Uiso 1 1 calc R U
C13 C 0.0970(3) 0.7532(2) 0.3026(2) 0.0305(10) Uani 1 1 d . .
C14 C 0.0116(3) 0.7845(2) 0.3237(2) 0.0333(11) Uani 1 1 d . .
C15 C -0.0544(3) 0.8124(2) 0.3426(2) 0.0338(11) Uani 1 1 d . .
C16 C -0.1352(3) 0.8459(2) 0.3659(2) 0.0306(11) Uani 1 1 d . .
C17 C -0.1878(3) 0.8117(2) 0.4055(3) 0.0429(13) Uani 1 1 d . .
H17 H -0.1729 0.7663 0.4168 0.052 Uiso 1 1 calc R U
C18 C -0.2637(4) 0.8463(3) 0.4285(3) 0.0571(15) Uani 1 1 d . .
H18 H -0.2996 0.8239 0.4554 0.069 Uiso 1 1 calc R U
C19 C -0.2856(3) 0.9132(3) 0.4114(3) 0.0544(15) Uani 1 1 d . .
H19 H -0.3357 0.9361 0.4273 0.065 Uiso 1 1 calc R U
C20 C -0.2347(4) 0.9465(3) 0.3715(3) 0.0503(14) Uani 1 1 d . .
H20 H -0.2502 0.9919 0.3601 0.060 Uiso 1 1 calc R U
C21 C -0.1608(3) 0.9135(2) 0.3480(2) 0.0399(12) Uani 1 1 d . .
H21 H -0.1273 0.9362 0.3199 0.048 Uiso 1 1 calc R U
C22 C 0.0803(3) 0.8375(2) 0.2163(2) 0.0368(11) Uani 1 1 d . .
C23 C -0.0204(4) 0.8351(3) 0.1716(3) 0.0540(14) Uani 1 1 d . .
H23 H -0.0579 0.7944 0.1666 0.065 Uiso 1 1 calc R U
C24 C -0.0667(5) 0.8906(3) 0.1344(3) 0.0661(17) Uani 1 1 d . .
H24 H -0.1345 0.8871 0.1046 0.079 Uiso 1 1 calc R U
C25 C -0.0152(5) 0.9495(3) 0.1407(3) 0.0671(18) Uani 1 1 d . .
H25 H -0.0470 0.9869 0.1151 0.081 Uiso 1 1 calc R U
C26 C 0.0829(5) 0.9551(3) 0.1840(3) 0.0640(16) Uani 1 1 d . .
H26 H 0.1182 0.9965 0.1886 0.077 Uiso 1 1 calc R U
C27 C 0.1318(4) 0.8985(3) 0.2222(3) 0.0532(14) Uani 1 1 d . .
H27 H 0.1997 0.9026 0.2518 0.064 Uiso 1 1 calc R U
C28 C 0.1311(3) 0.6662(2) 0.3904(2) 0.0309(11) Uani 1 1 d . .
C29 C 0.2178(3) 0.6445(2) 0.4426(3) 0.0379(12) Uani 1 1 d . .
H29 H 0.2855 0.6552 0.4405 0.045 Uiso 1 1 calc R U
C30 C 0.2058(4) 0.6077(2) 0.4974(3) 0.0451(13) Uani 1 1 d . .
H30 H 0.2652 0.5932 0.5313 0.054 Uiso 1 1 calc R U
C31 C 0.1074(4) 0.5923(2) 0.5024(3) 0.0518(14) Uani 1 1 d . .
H31 H 0.0993 0.5682 0.5400 0.062 Uiso 1 1 calc R U
C32 C 0.0211(4) 0.6126(2) 0.4515(3) 0.0477(13) Uani 1 1 d . .
H32 H -0.0461 0.6020 0.4546 0.057 Uiso 1 1 calc R U
C33 C 0.0316(3) 0.6487(2) 0.3953(3) 0.0404(12) Uani 1 1 d . .
H33 H -0.0282 0.6612 0.3607 0.048 Uiso 1 1 calc R U
C34 C 0.4295(3) 0.7491(2) 0.4012(2) 0.0336(11) Uani 1 1 d . .
C35 C 0.4970(3) 0.7651(2) 0.4687(3) 0.0370(12) Uani 1 1 d . .
C36 C 0.5525(3) 0.7712(2) 0.5260(3) 0.0391(12) Uani 1 1 d . .
C37 C 0.6198(3) 0.7775(2) 0.5948(2) 0.0365(11) Uani 1 1 d . .
C38 C 0.6765(3) 0.7224(3) 0.6277(3) 0.0493(14) Uani 1 1 d . .
H38 H 0.6720 0.6812 0.6047 0.059 Uiso 1 1 calc R U
C39 C 0.7400(4) 0.7277(3) 0.6944(3) 0.0584(15) Uani 1 1 d . .
H39 H 0.7762 0.6898 0.7164 0.070 Uiso 1 1 calc R U
C40 C 0.7497(3) 0.7881(3) 0.7277(3) 0.0580(15) Uani 1 1 d . .
H40 H 0.7934 0.7915 0.7723 0.070 Uiso 1 1 calc R U
C41 C 0.6959(4) 0.8439(3) 0.6962(3) 0.0600(16) Uani 1 1 d . .
H41 H 0.7030 0.8853 0.7193 0.072 Uiso 1 1 calc R U
C42 C 0.6309(3) 0.8387(3) 0.6300(3) 0.0484(14) Uani 1 1 d . .
H42 H 0.5941 0.8768 0.6087 0.058 Uiso 1 1 calc R U
C43 C 0.5267(3) 0.6475(2) 0.4044(3) 0.0460(13) Uani 1 1 d . .
C44 C 0.5224(4) 0.6020(3) 0.4538(3) 0.0713(19) Uani 1 1 d . .
H44 H 0.4606 0.5971 0.4668 0.086 Uiso 1 1 calc R U
C45 C 0.6127(5) 0.5617(3) 0.4856(4) 0.088(2) Uani 1 1 d . .
H45 H 0.6113 0.5320 0.5209 0.105 Uiso 1 1 calc R U
C46 C 0.7016(5) 0.5671(3) 0.4640(4) 0.096(3) Uani 1 1 d . .
H46 H 0.7602 0.5401 0.4838 0.115 Uiso 1 1 calc R U
C47 C 0.7044(4) 0.6114(4) 0.4140(4) 0.096(3) Uani 1 1 d . .
H47 H 0.7650 0.6150 0.3995 0.116 Uiso 1 1 calc R U
C48 C 0.6181(4) 0.6515(3) 0.3842(3) 0.0678(18) Uani 1 1 d . .
H48 H 0.6213 0.6819 0.3499 0.081 Uiso 1 1 calc R U
C49 C 0.3424(3) 0.8559(2) 0.3906(2) 0.0348(11) Uani 1 1 d . .
C50 C 0.4218(4) 0.9036(2) 0.3973(3) 0.0591(16) Uani 1 1 d . .
H50 H 0.4855 0.8908 0.3898 0.071 Uiso 1 1 calc R U
C51 C 0.4078(4) 0.9698(3) 0.4149(3) 0.0733(19) Uani 1 1 d . .
H51 H 0.4624 1.0010 0.4197 0.088 Uiso 1 1 calc R U
C52 C 0.3143(5) 0.9902(3) 0.4253(3) 0.0670(17) Uani 1 1 d . .
H52 H 0.3048 1.0351 0.4366 0.080 Uiso 1 1 calc R U
C53 C 0.2358(4) 0.9443(3) 0.4189(3) 0.0587(15) Uani 1 1 d . .
H53 H 0.1719 0.9578 0.4255 0.070 Uiso 1 1 calc R U
C54 C 0.2498(4) 0.8773(3) 0.4027(3) 0.0497(14) Uani 1 1 d . .
H54 H 0.1957 0.8461 0.3998 0.060 Uiso 1 1 calc R U
C55 C 0.4895(3) 0.7937(2) 0.2464(3) 0.0530(14) Uani 1 1 d . .
H55A H 0.5298 0.7620 0.2273 0.064 Uiso 1 1 calc R U
H55B H 0.5125 0.7898 0.2960 0.064 Uiso 1 1 calc R U
C56 C 0.5048(4) 0.8650(3) 0.2249(4) 0.1031(19) Uani 1 1 d . .
H56A H 0.5243 0.8949 0.2644 0.124 Uiso 1 1 calc R U
H56B H 0.5601 0.8665 0.2020 0.124 Uiso 1 1 calc R U
C57 C 0.4057(4) 0.8854(3) 0.1789(4) 0.1031(19) Uani 1 1 d . .
H57A H 0.4163 0.9028 0.1367 0.124 Uiso 1 1 calc R U
H57B H 0.3744 0.9212 0.1996 0.124 Uiso 1 1 calc R U
C58 C 0.3353(4) 0.8259(3) 0.1643(3) 0.0566(15) Uani 1 1 d . .
H58A H 0.2635 0.8388 0.1621 0.068 Uiso 1 1 calc R U
H58B H 0.3355 0.8052 0.1210 0.068 Uiso 1 1 calc R U

loop_
_atom_site_aniso_label
_atom_site_aniso_U_11
_atom_site_aniso_U_22
_atom_site_aniso_U_33
_atom_site_aniso_U_23
_atom_site_aniso_U_13
_atom_site_aniso_U_12
Y1 0.0276(2) 0.0286(2) 0.0255(2) 0.0037(2) 0.00626(16) 0.0018(2)
Si1 0.0398(7) 0.0400(8) 0.0397(10) -0.0048(7) 0.0012(6) 0.0008(6)
O1 0.0405(17) 0.043(2) 0.044(2) 0.0104(17) 0.0132(15) -0.0068(15)
N1 0.0371(19) 0.033(2) 0.027(2) 0.0080(18) 0.0097(16) 0.0084(16)
N2 0.0312(17) 0.029(2) 0.024(2) 0.0040(19) 0.0094(15) 0.0037(17)
N3 0.0334(19) 0.031(2) 0.035(3) 0.0006(19) -0.0041(16) 0.0023(17)
N4 0.0356(19) 0.030(2) 0.029(2) 0.0012(19) 0.0005(16) 0.0028(18)
C1 0.034(2) 0.033(2) 0.028(3) -0.002(2) 0.0148(19) -0.003(2)
C2 0.037(2) 0.030(2) 0.030(3) -0.002(2) 0.011(2) -0.004(2)
C3 0.033(2) 0.037(3) 0.035(3) -0.002(2) 0.012(2) 0.004(2)
C4 0.050(3) 0.028(2) 0.030(3) -0.002(2) 0.014(2) 0.002(2)
C5 0.044(2) 0.032(3) 0.026(3) -0.005(2) 0.017(2) -0.005(2)
C6 0.100(4) 0.074(4) 0.059(5) -0.030(4) -0.032(3) 0.016(4)
C7 0.056(3) 0.066(4) 0.043(4) 0.012(3) 0.000(3) 0.003(3)
C8 0.041(3) 0.072(4) 0.108(6) 0.020(4) 0.013(3) 0.007(3)
C9 0.050(3) 0.054(3) 0.040(3) -0.001(3) 0.020(2) -0.005(2)
C10 0.045(3) 0.054(3) 0.063(4) -0.004(3) 0.011(3) 0.008(2)
C11 0.073(3) 0.045(3) 0.041(4) 0.011(3) 0.011(3) 0.002(3)
C12 0.053(3) 0.053(3) 0.048(4) -0.007(3) 0.023(3) -0.020(3)
C13 0.032(2) 0.030(3) 0.029(3) -0.003(2) 0.006(2) -0.001(2)
C14 0.031(2) 0.033(3) 0.033(3) 0.005(2) 0.005(2) 0.003(2)
C15 0.034(2) 0.035(3) 0.028(3) 0.000(2) 0.002(2) 0.000(2)
C16 0.025(2) 0.037(3) 0.029(3) -0.004(2) 0.0053(19) 0.003(2)
C17 0.041(2) 0.043(3) 0.047(3) 0.007(3) 0.016(2) -0.003(2)
C18 0.046(3) 0.079(4) 0.055(4) -0.003(3) 0.028(3) -0.006(3)
C19 0.037(3) 0.071(4) 0.055(4) -0.015(3) 0.014(3) 0.015(3)
C20 0.050(3) 0.045(3) 0.055(4) -0.003(3) 0.012(3) 0.018(3)
C21 0.043(3) 0.039(3) 0.037(3) 0.004(2) 0.009(2) 0.005(2)
C22 0.049(3) 0.036(3) 0.030(3) 0.008(2) 0.018(2) 0.014(2)
C23 0.052(3) 0.057(3) 0.049(4) 0.009(3) 0.008(3) 0.020(3)
C24 0.074(4) 0.071(4) 0.053(4) 0.017(4) 0.017(3) 0.037(4)
C25 0.107(5) 0.058(4) 0.043(4) 0.016(3) 0.034(4) 0.046(4)
C26 0.110(5) 0.036(3) 0.055(4) 0.010(3) 0.040(4) 0.011(3)
C27 0.073(3) 0.045(3) 0.042(4) 0.001(3) 0.017(3) 0.005(3)
C28 0.039(2) 0.024(2) 0.032(3) -0.004(2) 0.013(2) 0.004(2)
C29 0.045(3) 0.035(3) 0.034(3) 0.004(2) 0.012(2) 0.005(2)
C30 0.056(3) 0.045(3) 0.032(3) 0.004(3) 0.009(2) 0.007(3)
C31 0.080(4) 0.044(3) 0.040(4) 0.009(3) 0.031(3) 0.010(3)
C32 0.056(3) 0.046(3) 0.054(4) 0.003(3) 0.036(3) 0.002(3)
C33 0.041(3) 0.038(3) 0.046(4) 0.004(3) 0.019(2) 0.004(2)
C34 0.033(2) 0.038(3) 0.029(3) 0.004(2) 0.007(2) -0.007(2)
C35 0.029(2) 0.040(3) 0.038(3) 0.005(3) 0.003(2) -0.002(2)
C36 0.030(2) 0.047(3) 0.039(3) 0.009(3) 0.008(2) 0.004(2)
C37 0.031(2) 0.046(3) 0.031(3) 0.002(3) 0.007(2) 0.000(2)
C38 0.042(3) 0.064(4) 0.040(4) -0.002(3) 0.009(2) 0.005(3)
C39 0.049(3) 0.077(4) 0.043(4) 0.013(3) 0.003(3) 0.012(3)
C40 0.036(3) 0.094(5) 0.038(3) -0.005(4) 0.001(2) 0.003(3)
C41 0.047(3) 0.074(4) 0.058(4) -0.028(4) 0.014(3) -0.010(3)
C42 0.035(2) 0.063(4) 0.046(4) 0.001(3) 0.010(2) -0.001(2)
C43 0.036(3) 0.034(3) 0.055(4) 0.005(3) -0.009(2) 0.004(2)
C44 0.057(3) 0.057(4) 0.085(5) 0.033(4) -0.005(3) 0.003(3)
C45 0.086(4) 0.050(4) 0.092(6) 0.027(4) -0.030(4) -0.006(4)
C46 0.053(4) 0.049(4) 0.147(8) -0.004(5) -0.034(4) 0.011(3)
C47 0.048(4) 0.085(5) 0.137(8) 0.019(5) -0.004(4) 0.019(4)
C48 0.039(3) 0.063(4) 0.091(5) 0.011(4) 0.002(3) 0.007(3)
C49 0.036(2) 0.038(3) 0.030(3) 0.000(2) 0.008(2) -0.006(2)
C50 0.055(3) 0.041(3) 0.088(5) -0.018(3) 0.032(3) -0.006(3)
C51 0.078(4) 0.043(3) 0.108(6) -0.020(4) 0.043(4) -0.016(3)
C52 0.091(4) 0.045(3) 0.077(5) -0.016(3) 0.042(4) -0.003(3)
C53 0.072(4) 0.062(4) 0.052(4) -0.013(3) 0.033(3) 0.010(3)
C54 0.049(3) 0.060(4) 0.044(4) -0.010(3) 0.018(2) -0.004(3)
C55 0.039(3) 0.054(3) 0.069(4) 0.011(3) 0.021(2) -0.002(3)
C56 0.079(3) 0.075(3) 0.124(5) 0.043(3) -0.022(3) -0.033(3)
C57 0.079(3) 0.075(3) 0.124(5) 0.043(3) -0.022(3) -0.033(3)
C58 0.056(3) 0.054(3) 0.056(4) 0.018(3) 0.010(3) -0.005(3)

loop_
_atom_type_symbol
_atom_type_description
_atom_type_scat_dispersion_real
_atom_type_scat_dispersion_imag
_atom_type_scat_source
C C 0.0033 0.0016 'International Tables Vol C Tables 4.2.6.8 and 6.1.1.4'
H H 0.0000 0.0000 'International Tables Vol C Tables 4.2.6.8 and 6.1.1.4'
N N 0.0061 0.0033 'International Tables Vol C Tables 4.2.6.8 and 6.1.1.4'
Si Si 0.0817 0.0704 'International Tables Vol C Tables 4.2.6.8 and 6.1.1.4'
Y Y -2.7962 3.5667 'International Tables Vol C Tables 4.2.6.8 and 6.1.1.4'
O O 0.0106 0.0060 'International Tables Vol C Tables 4.2.6.8 and 6.1.1.4'

loop_
_geom_angle_atom_site_label_1
_geom_angle_atom_site_label_2
_geom_angle_atom_site_label_3
_geom_angle
O1 Y1 N1 92.37(11)
O1 Y1 N4 78.93(11)
O1 Y1 C1 99.91(12)
O1 Y1 C2 79.59(12)
O1 Y1 C3 93.13(12)
O1 Y1 C4 123.70(12)
O1 Y1 C5 128.81(12)
O1 Y1 C13 118.31(11)
O1 Y1 C34 85.72(11)
N1 Y1 N4 81.39(11)
N1 Y1 C1 88.32(12)
N1 Y1 C2 112.46(12)
N1 Y1 C3 139.17(13)
N1 Y1 C4 126.67(12)
N1 Y1 C5 96.96(12)
N1 Y1 C13 28.06(11)
N1 Y1 C34 107.54(12)
N2 Y1 O1 143.79(11)
N2 Y1 N1 55.89(11)
N2 Y1 N3 100.11(12)
N2 Y1 N4 79.34(11)
N2 Y1 C1 96.34(11)
N2 Y1 C2 125.78(11)
N2 Y1 C3 121.92(12)
N2 Y1 C4 91.54(12)
N2 Y1 C5 76.98(12)
N2 Y1 C13 27.88(11)
N2 Y1 C34 88.03(12)
N3 Y1 O1 90.75(11)
N3 Y1 N1 134.92(12)
N3 Y1 N4 55.21(11)
N3 Y1 C1 135.20(12)
N3 Y1 C2 112.33(12)
N3 Y1 C3 85.42(13)
N3 Y1 C4 86.87(13)
N3 Y1 C5 115.37(13)
N3 Y1 C13 118.91(13)
N3 Y1 C34 28.03(11)
N4 Y1 C1 169.56(12)
N4 Y1 C2 154.85(11)
N4 Y1 C3 139.30(12)
N4 Y1 C4 137.83(13)
N4 Y1 C5 152.22(12)
N4 Y1 C13 77.81(11)
N4 Y1 C34 27.27(11)
C1 Y1 C2 31.12(11)
C1 Y1 C3 50.89(12)
C1 Y1 C4 51.15(13)
C1 Y1 C5 30.89(12)
C1 Y1 C13 93.90(12)
C1 Y1 C34 163.04(13)
C2 Y1 C3 30.21(13)
C2 Y1 C4 50.50(13)
C2 Y1 C5 50.38(12)
C2 Y1 C13 124.42(12)
C2 Y1 C34 137.71(12)
C3 Y1 C13 137.83(12)
C3 Y1 C34 113.20(13)
C4 Y1 C3 30.59(12)
C4 Y1 C13 111.58(12)
C4 Y1 C34 112.54(14)
C5 Y1 C3 50.06(12)
C5 Y1 C4 30.34(12)
C5 Y1 C13 87.77(12)
C5 Y1 C34 136.96(13)
C13 Y1 C34 97.48(12)
C1 Si1 C8 113.0(2)
C6 Si1 C1 107.1(2)
C6 Si1 C7 108.9(3)
C6 Si1 C8 106.1(3)
C7 Si1 C1 113.5(2)
C7 Si1 C8 107.9(2)
C55 O1 Y1 123.6(3)
C58 O1 Y1 128.7(2)
C58 O1 C55 107.1(3)
C13 N1 Y1 92.9(2)
C13 N1 C22 119.9(3)
C22 N1 Y1 146.6(3)
C13 N2 Y1 95.7(2)
C13 N2 C28 124.4(3)
C28 N2 Y1 139.5(2)
C34 N3 Y1 95.2(2)
C34 N3 C43 116.9(4)
C43 N3 Y1 147.8(3)
C34 N4 Y1 93.1(3)
C34 N4 C49 121.3(4)
C49 N4 Y1 145.6(3)
Si1 C1 Y1 129.6(2)
C2 C1 Y1 75.1(2)
C2 C1 Si1 125.1(3)
C5 C1 Y1 75.6(2)
C5 C1 Si1 125.9(3)
C5 C1 C2 106.1(4)
C1 C2 Y1 73.8(2)
C1 C2 C9 127.2(4)
C3 C2 Y1 75.6(3)
C3 C2 C1 108.7(4)
C3 C2 C9 123.5(4)
C9 C2 Y1 124.0(3)
C2 C3 Y1 74.2(2)
C2 C3 C4 108.5(3)
C2 C3 C10 125.6(4)
C4 C3 Y1 74.5(2)
C4 C3 C10 125.6(4)
C10 C3 Y1 122.9(3)
C3 C4 Y1 74.9(2)
C3 C4 C11 125.9(4)
C5 C4 Y1 74.8(2)
C5 C4 C3 107.3(4)
C5 C4 C11 126.4(4)
C11 C4 Y1 122.2(3)
C1 C5 Y1 73.5(2)
C1 C5 C12 127.0(4)
C4 C5 Y1 74.9(2)
C4 C5 C1 109.3(3)
C4 C5 C12 123.6(4)
C12 C5 Y1 121.8(3)
N1 C13 Y1 59.0(2)
N1 C13 C14 121.3(4)
N2 C13 Y1 56.43(19)
N2 C13 N1 115.3(3)
N2 C13 C14 123.2(4)
C14 C13 Y1 171.5(3)
C15 C14 C13 176.7(5)
C14 C15 C16 179.5(5)
C17 C16 C15 120.7(4)
C17 C16 C21 119.6(4)
C21 C16 C15 119.7(4)
C16 C17 C18 119.1(4)
C19 C18 C17 120.2(5)
C20 C19 C18 120.6(5)
C19 C20 C21 120.2(5)
C20 C21 C16 120.3(4)
C23 C22 N1 122.6(4)
C27 C22 N1 120.6(4)
C27 C22 C23 116.7(5)
C24 C23 C22 122.0(5)
C25 C24 C23 120.4(6)
C24 C25 C26 120.3(6)
C25 C26 C27 120.1(6)
C22 C27 C26 120.5(5)
C29 C28 N2 116.8(4)
C33 C28 N2 125.7(4)
C33 C28 C29 117.3(4)
C30 C29 C28 121.5(4)
C31 C30 C29 120.6(5)
C32 C31 C30 119.0(5)
C31 C32 C33 121.2(4)
C32 C33 C28 120.3(4)
N3 C34 Y1 56.7(2)
N3 C34 C35 121.0(4)
N4 C34 Y1 59.7(2)
N4 C34 N3 116.1(4)
N4 C34 C35 122.9(4)
C35 C34 Y1 172.6(3)
C36 C35 C34 173.1(5)
C35 C36 C37 179.1(6)
C38 C37 C36 120.4(5)
C38 C37 C42 118.0(5)
C42 C37 C36 121.6(4)
C37 C38 C39 120.8(5)
C40 C39 C38 120.1(5)
C39 C40 C41 120.5(5)
C40 C41 C42 119.6(5)
C41 C42 C37 120.9(5)
C44 C43 N3 122.8(4)
C44 C43 C48 118.7(5)
C48 C43 N3 118.4(5)
C43 C44 C45 119.8(6)
C46 C45 C44 119.6(6)
C47 C46 C45 120.1(6)
C46 C47 C48 120.4(7)
C47 C48 C43 121.3(6)
C50 C49 N4 120.9(4)
C54 C49 N4 121.6(4)
C54 C49 C50 117.4(4)
C51 C50 C49 120.8(5)
C52 C51 C50 120.7(5)
C53 C52 C51 119.2(5)
C52 C53 C54 120.6(5)
C49 C54 C53 121.2(5)
O1 C55 C56 106.3(4)
C57 C56 C55 106.2(5)
C56 C57 C58 108.4(5)
O1 C58 C57 105.2(4)

loop_
_geom_bond_atom_site_label_1
_geom_bond_atom_site_label_2
_geom_bond_distance
Y1 O1 2.407(3)
Y1 N1 2.431(3)
Y1 N2 2.371(3)
Y1 N3 2.398(3)
Y1 N4 2.468(4)
Y1 C1 2.662(4)
Y1 C2 2.679(4)
Y1 C3 2.696(4)
Y1 C4 2.690(4)
Y1 C5 2.689(4)
Y1 C13 2.832(4)
Y1 C34 2.856(5)
Si1 C1 1.871(4)
Si1 C6 1.846(6)
Si1 C7 1.855(5)
Si1 C8 1.875(5)
O1 C55 1.446(5)
O1 C58 1.444(5)
N1 C13 1.334(5)
N1 C22 1.416(5)
N2 C13 1.331(5)
N2 C28 1.406(5)
N3 C34 1.348(5)
N3 C43 1.428(5)
N4 C34 1.310(5)
N4 C49 1.413(5)
C1 C2 1.433(5)
C1 C5 1.425(6)
C2 C3 1.401(6)
C2 C9 1.508(6)
C3 C4 1.421(6)
C3 C10 1.511(5)
C4 C5 1.408(6)
C4 C11 1.509(6)
C5 C12 1.512(5)
C13 C14 1.451(6)
C14 C15 1.183(5)
C15 C16 1.443(6)
C16 C17 1.378(6)
C16 C21 1.395(6)
C17 C18 1.396(6)
C18 C19 1.372(7)
C19 C20 1.360(7)
C20 C21 1.366(6)
C22 C23 1.382(6)
C22 C27 1.367(6)
C23 C24 1.370(7)
C24 C25 1.330(7)
C25 C26 1.347(8)
C26 C27 1.406(7)
C28 C29 1.389(6)
C28 C33 1.387(5)
C29 C30 1.375(6)
C30 C31 1.365(6)
C31 C32 1.363(7)
C32 C33 1.387(6)
C34 C35 1.443(6)
C35 C36 1.194(6)
C36 C37 1.435(7)
C37 C38 1.377(6)
C37 C42 1.387(6)
C38 C39 1.381(7)
C39 C40 1.355(7)
C40 C41 1.365(7)
C41 C42 1.381(7)
C43 C44 1.361(7)
C43 C48 1.381(6)
C44 C45 1.424(7)
C45 C46 1.368(9)
C46 C47 1.349(9)
C47 C48 1.376(7)
C49 C50 1.384(6)
C49 C54 1.378(6)
C50 C51 1.376(6)
C51 C52 1.370(6)
C52 C53 1.352(7)
C53 C54 1.383(6)
C55 C56 1.501(7)
C56 C57 1.432(7)
C57 C58 1.472(7)
